data_7706394
loop_
_publ_author_name
'Xi, Jing'
'Ma, Xiufang'
'Cen, Peipei'
'Wu, Yuewei'
'Zhang, Yi-Quan'
'Guo, Yan'
'Yang, Jinhui'
'Chen, Lei'
'Liu, Xiangyu'

_publ_section_title
;
 Regulating the magnetic dynamics of mononuclear \b-diketone Dy(iii)
 single-molecule magnets through the substitution effect on capping
 N-donor coligands.
;
_journal_issue 6
_journal_name_full 'Dalton transactions (Cambridge, England : 2003)'
_journal_page_first 2102
_journal_page_last 2111
_journal_paper_doi 10.1039/d0dt03780j
_journal_volume 50
_journal_year 2021
_chemical_formula_moiety 'C54 H36 Dy F9 N2 O6'
_chemical_formula_sum 'C54 H36 Dy F9 N2 O6'
_chemical_formula_weight 1142.35
_space_group_crystal_system monoclinic
_space_group_IT_number 14
_space_group_name_Hall '-P 2yn'
_space_group_name_H-M_alt 'P 1 21/n 1'
_atom_sites_solution_hydrogens geom
_atom_sites_solution_primary dual
_audit_creation_date 2020-12-30
_audit_creation_method
;
Olex2 1.2
(compiled 2018.05.29 svn.r3508 for OlexSys, GUI svn.r5506)
;
_audit_update_record
;
2021-01-05 deposited with the CCDC.	2021-01-11 downloaded from the CCDC.
;
_cell_angle_alpha 90
_cell_angle_beta 104.622(5)
_cell_angle_gamma 90
_cell_formula_units_Z 4
_cell_length_a 11.554(2)
_cell_length_b 28.108(5)
_cell_length_c 15.250(3)
_cell_measurement_reflns_used 9956
_cell_measurement_temperature 296.0
_cell_measurement_theta_max 20.40
_cell_measurement_theta_min 2.33
_cell_volume 4792.2(15)
_computing_molecular_graphics 'Olex2 (Dolomanov et al., 2009)'
_computing_publication_material 'Olex2 (Dolomanov et al., 2009)'
_computing_structure_refinement 'ShelXL (Sheldrick, 2015)'
_computing_structure_solution 'ShelXT (Sheldrick, 2015)'
_diffrn_ambient_temperature 296.0
_diffrn_measured_fraction_theta_full 0.998
_diffrn_measured_fraction_theta_max 0.995
_diffrn_measurement_device_type 'Bruker APEX-II CCD'
_diffrn_measurement_method '\f and \w scans'
_diffrn_radiation_type MoK\a
_diffrn_radiation_wavelength 0.71073
_diffrn_reflns_av_R_equivalents 0.1103
_diffrn_reflns_av_unetI/netI 0.1290
_diffrn_reflns_Laue_measured_fraction_full 0.998
_diffrn_reflns_Laue_measured_fraction_max 0.995
_diffrn_reflns_limit_h_max 15
_diffrn_reflns_limit_h_min -14
_diffrn_reflns_limit_k_max 36
_diffrn_reflns_limit_k_min -36
_diffrn_reflns_limit_l_max 15
_diffrn_reflns_limit_l_min -19
_diffrn_reflns_number 41674
_diffrn_reflns_point_group_measured_fraction_full 0.998
_diffrn_reflns_point_group_measured_fraction_max 0.995
_diffrn_reflns_theta_full 25.242
_diffrn_reflns_theta_max 27.574
_diffrn_reflns_theta_min 1.559
_diffrn_standards_number 0
_exptl_absorpt_coefficient_mu 1.648
_exptl_absorpt_correction_type none
_exptl_crystal_colour colourless
_exptl_crystal_colour_primary colourless
_exptl_crystal_density_diffrn 1.583
_exptl_crystal_description block
_exptl_crystal_F_000 2276
_exptl_crystal_size_max 0.12
_exptl_crystal_size_mid 0.11
_exptl_crystal_size_min 0.1
_refine_diff_density_max 1.726
_refine_diff_density_min -1.812
_refine_diff_density_rms 0.154
_refine_ls_extinction_method none
_refine_ls_goodness_of_fit_ref 1.008
_refine_ls_hydrogen_treatment constr
_refine_ls_matrix_type full
_refine_ls_number_parameters 735
_refine_ls_number_reflns 11028
_refine_ls_number_restraints 189
_refine_ls_restrained_S_all 1.007
_refine_ls_R_factor_all 0.1732
_refine_ls_R_factor_gt 0.0851
_refine_ls_shift/su_max 0.002
_refine_ls_shift/su_mean 0.000
_refine_ls_structure_factor_coef Fsqd
_refine_ls_weighting_details 'w=1/[\s^2^(Fo^2^)+(0.1193P)^2^+6.7237P] where P=(Fo^2^+2Fc^2^)/3'
_refine_ls_weighting_scheme calc
_refine_ls_wR_factor_gt 0.2003
_refine_ls_wR_factor_ref 0.2487
_reflns_Friedel_coverage 0.000
_reflns_number_gt 5436
_reflns_number_total 11028
_reflns_threshold_expression 'I > 2\s(I)'
_cod_data_source_file d0dt03780j2.cif
_cod_data_source_block 5
_cod_depositor_comments 'Adding full bibliography for 7706390--7706394.cif.'
_cod_original_cell_volume 4792.3(15)
_cod_database_code 7706394
_shelx_shelxl_version_number 2018/3
_shelx_space_group_comment
;
The symmetry employed for this shelxl refinement is uniquely defined
by the following loop, which should always be used as a source of
symmetry information in preference to the above space-group names.
They are only intended as comments.
;
_shelx_estimated_absorpt_t_max 0.853
_shelx_estimated_absorpt_t_min 0.827
_olex2_refinement_description
;
1. Fixed Uiso
 At 1.2 times of:
  All C(H) groups
 At 1.5 times of:
  All C(H,H,H) groups
2. Restrained distances
 F7A-C29 \\sim F7-C29 \\sim F9A-C29 \\sim F9-C29 \\sim F8A-C29 \\sim F8-C29
 with sigma of 0.02
 F2A-C1 \\sim F1-C1 \\sim F1A-C1 \\sim F3-C1 \\sim F3A-C1 \\sim F2-C1
 with sigma of 0.02
 F6A-C15 \\sim F6-C15 \\sim F4A-C15 \\sim F4-C15 \\sim F5A-C15 \\sim F5-C15
 with sigma of 0.02
 F1-F2 \\sim F1-F3 \\sim F2-F3
 with sigma of 0.02
 F4-F5 \\sim F4-F6 \\sim F5-F6
 with sigma of 0.02
 F7-F8 \\sim F7-F9 \\sim F8-F9
 with sigma of 0.02
 F1A-F2A \\sim F1A-F3A \\sim F2A-F3A
 with sigma of 0.02
 F4A-F5A \\sim F4A-F6A \\sim F5A-F6A
 with sigma of 0.02
 F7A-F8A \\sim F7A-F9A \\sim F8A-F9A
 with sigma of 0.02
 C2-F1 \\sim C2-F2 \\sim C2-F3
 with sigma of 0.02
 C2-F1A \\sim C2-F2A \\sim C2-F3A
 with sigma of 0.02
 C16-F4 \\sim C16-F5 \\sim C16-F6
 with sigma of 0.02
 C16-F4A \\sim C16-F5A \\sim C16-F6A
 with sigma of 0.02
 C30-F7 \\sim C30-F8 \\sim C30-F9
 with sigma of 0.02
 C30-F7A \\sim C30-F8A \\sim C30-F9A
 with sigma of 0.02
3. Rigid body (RIGU) restrains
 C1, F2, F3, F1
 with sigma for 1-2 distances of 0.001 and sigma for 1-3 distances of 0.002
 C1, F2A, F3A, F1A
 with sigma for 1-2 distances of 0.001 and sigma for 1-3 distances of 0.002
 C15, F6, F5, F4
 with sigma for 1-2 distances of 0.001 and sigma for 1-3 distances of 0.002
 C15, F4A, F6A, F5A
 with sigma for 1-2 distances of 0.001 and sigma for 1-3 distances of 0.002
 C29, F7A, F9A, F8A
 with sigma for 1-2 distances of 0.001 and sigma for 1-3 distances of 0.002
 C29, F8, F7, F9
 with sigma for 1-2 distances of 0.001 and sigma for 1-3 distances of 0.002
4. Others
 Sof(F7A)=Sof(F8A)=Sof(F9A)=1-FVAR(1)
 Sof(F7)=Sof(F8)=Sof(F9)=FVAR(1)
 Sof(F2A)=Sof(F3A)=Sof(F1A)=1-FVAR(2)
 Sof(F1)=Sof(F2)=Sof(F3)=FVAR(2)
 Sof(F6A)=Sof(F4A)=Sof(F5A)=1-FVAR(3)
 Sof(F4)=Sof(F5)=Sof(F6)=FVAR(3)
5.a Aromatic/amide H refined with riding coordinates:
 C3(H3), C6(H6), C8(H8), C9(H9), C10(H10), C11(H11), C13(H13), C14(H14),
 C17(H17), C20(H20), C22(H22), C23(H23), C24(H24), C25(H25), C27(H27), C28(H28),
  C31(H31), C34(H34), C36(H36), C37(H37), C38(H38), C39(H39), C41(H41),
 C42(H42), C43(H43), C44(H44), C46(H46), C49(H49), C51(H51), C52(H52)
5.b Idealised Me refined as rotating group:
 C53(H53A,H53B,H53C), C54(H54A,H54B,H54C)
;
_olex2_submission_special_instructions 'No special instructions were received'

loop_
_space_group_symop_operation_xyz
'x, y, z'
'-x+1/2, y+1/2, -z+1/2'
'-x, -y, -z'
'x-1/2, -y-1/2, z-1/2'

loop_
_atom_site_label
_atom_site_type_symbol
_atom_site_fract_x
_atom_site_fract_y
_atom_site_fract_z
_atom_site_U_iso_or_equiv
_atom_site_adp_type
_atom_site_occupancy
_atom_site_site_symmetry_order
_atom_site_calc_flag
_atom_site_refinement_flags_posn
_atom_site_refinement_flags_adp
_atom_site_refinement_flags_occupancy
_atom_site_disorder_assembly
_atom_site_disorder_group
Dy01 Dy 0.27667(5) 0.31312(2) 0.64075(3) 0.04996(19) Uani 1 1 d . . . . .
F1 F 0.5986(11) 0.1781(6) 0.7092(8) 0.106(5) Uani 0.78(3) 1 d D U P A 1
F2 F 0.5621(13) 0.2017(6) 0.5751(12) 0.129(6) Uani 0.78(3) 1 d D U P A 1
F3 F 0.4891(13) 0.1362(5) 0.6057(16) 0.155(7) Uani 0.78(3) 1 d D U P A 1
F4 F 0.0331(11) 0.3351(3) 0.8716(9) 0.121(5) Uani 0.873(19) 1 d D U P B 1
F5 F 0.0040(9) 0.3942(6) 0.7859(7) 0.136(6) Uani 0.873(19) 1 d D U P B 1
F6 F 0.1075(9) 0.4003(4) 0.9193(8) 0.119(5) Uani 0.873(19) 1 d D U P B 1
F7 F 0.5823(12) 0.4513(4) 0.5382(14) 0.128(6) Uani 0.80(2) 1 d D U P C 1
F8 F 0.6537(9) 0.3916(6) 0.6165(10) 0.134(6) Uani 0.80(2) 1 d D U P C 1
F9 F 0.5670(13) 0.3832(6) 0.4778(10) 0.138(6) Uani 0.80(2) 1 d D U P C 1
O1 O 0.4146(7) 0.2501(3) 0.6602(5) 0.064(2) Uani 1 1 d . . . . .
O2 O 0.1780(7) 0.2431(2) 0.6632(5) 0.0600(19) Uani 1 1 d . . . . .
O3 O 0.1709(7) 0.3303(3) 0.7500(5) 0.0590(19) Uani 1 1 d . . . . .
O4 O 0.4133(7) 0.3380(3) 0.7732(5) 0.0600(19) Uani 1 1 d . . . . .
O5 O 0.4235(7) 0.3534(3) 0.5894(5) 0.064(2) Uani 1 1 d . . . . .
O6 O 0.2178(7) 0.3920(2) 0.6184(5) 0.0576(18) Uani 1 1 d . . . . .
N1 N 0.2587(7) 0.2826(3) 0.4813(5) 0.054(2) Uani 1 1 d . . . . .
N2 N 0.0690(7) 0.3099(3) 0.5374(5) 0.0483(19) Uani 1 1 d . . . . .
C1 C 0.5062(11) 0.1805(4) 0.6329(7) 0.086(3) Uani 1 1 d D U . . .
C2 C 0.4007(11) 0.2063(4) 0.6500(7) 0.064(3) Uani 1 1 d D . . . .
C3 C 0.3026(11) 0.1781(4) 0.6485(8) 0.071(4) Uani 1 1 d . . . . .
H3 H 0.307859 0.145375 0.641418 0.086 Uiso 1 1 calc R . . . .
C4 C 0.1902(10) 0.1989(4) 0.6577(8) 0.058(3) Uani 1 1 d . . . . .
C5 C 0.0897(13) 0.1675(4) 0.6568(8) 0.067(3) Uani 1 1 d . . . . .
C6 C 0.0970(13) 0.1219(4) 0.6892(8) 0.076(4) Uani 1 1 d . . . . .
H6 H 0.172467 0.108833 0.712685 0.091 Uiso 1 1 calc R . . . .
C7 C -0.0039(12) 0.0936(4) 0.6888(9) 0.070(3) Uani 1 1 d . . . . .
C8 C 0.0027(14) 0.0467(5) 0.7186(9) 0.086(4) Uani 1 1 d . . . . .
H8 H 0.077680 0.033789 0.744389 0.103 Uiso 1 1 calc R . . . .
C9 C -0.0942(15) 0.0194(5) 0.7119(11) 0.097(5) Uani 1 1 d . . . . .
H9 H -0.086526 -0.011532 0.734446 0.116 Uiso 1 1 calc R . . . .
C10 C -0.2077(14) 0.0381(6) 0.6704(10) 0.089(4) Uani 1 1 d . . . . .
H10 H -0.275734 0.019325 0.663177 0.107 Uiso 1 1 calc R . . . .
C11 C -0.2165(13) 0.0831(6) 0.6414(10) 0.091(4) Uani 1 1 d . . . . .
H11 H -0.292353 0.095222 0.615520 0.109 Uiso 1 1 calc R . . . .
C12 C -0.1197(13) 0.1127(5) 0.6476(9) 0.075(4) Uani 1 1 d . . . . .
C13 C -0.1283(13) 0.1605(5) 0.6152(12) 0.099(5) Uani 1 1 d . . . . .
H13 H -0.202771 0.173802 0.589096 0.119 Uiso 1 1 calc R . . . .
C14 C -0.0248(12) 0.1872(4) 0.6228(10) 0.074(4) Uani 1 1 d . . . . .
H14 H -0.031534 0.218959 0.604957 0.089 Uiso 1 1 calc R . . . .
C15 C 0.0855(10) 0.3724(3) 0.8487(7) 0.066(2) Uani 1 1 d D U . . .
C16 C 0.1966(9) 0.3595(3) 0.8149(7) 0.053(3) Uani 1 1 d D . . . .
C17 C 0.3018(10) 0.3794(4) 0.8567(8) 0.067(3) Uani 1 1 d . . . . .
H17 H 0.304169 0.401372 0.902756 0.081 Uiso 1 1 calc R . . . .
C18 C 0.4098(9) 0.3680(4) 0.8325(7) 0.056(3) Uani 1 1 d . . . . .
C19 C 0.5285(10) 0.3904(4) 0.8822(8) 0.060(3) Uani 1 1 d . . . . .
C20 C 0.5389(12) 0.4207(4) 0.9522(8) 0.070(3) Uani 1 1 d . . . . .
H20 H 0.471951 0.428054 0.972966 0.084 Uiso 1 1 calc R . . . .
C21 C 0.6502(10) 0.4412(4) 0.9944(7) 0.060(3) Uani 1 1 d . . . . .
C22 C 0.6675(15) 0.4727(5) 1.0694(9) 0.095(5) Uani 1 1 d . . . . .
H22 H 0.602369 0.481675 1.091043 0.114 Uiso 1 1 calc R . . . .
C23 C 0.7807(15) 0.4905(6) 1.1109(11) 0.104(5) Uani 1 1 d . . . . .
H23 H 0.790466 0.510696 1.160554 0.125 Uiso 1 1 calc R . . . .
C24 C 0.8793(16) 0.4782(5) 1.0787(11) 0.098(5) Uani 1 1 d . . . . .
H24 H 0.954604 0.490325 1.106225 0.118 Uiso 1 1 calc R . . . .
C25 C 0.8650(13) 0.4494(5) 1.0093(12) 0.094(5) Uani 1 1 d . . . . .
H25 H 0.931872 0.440988 0.989331 0.113 Uiso 1 1 calc R . . . .
C26 C 0.7514(11) 0.4303(4) 0.9628(9) 0.073(3) Uani 1 1 d . . . . .
C27 C 0.7390(10) 0.3988(5) 0.8880(10) 0.080(4) Uani 1 1 d . . . . .
H27 H 0.804935 0.390431 0.866819 0.096 Uiso 1 1 calc R . . . .
C28 C 0.6256(10) 0.3805(5) 0.8471(9) 0.075(4) Uani 1 1 d . . . . .
H28 H 0.615187 0.361437 0.795856 0.090 Uiso 1 1 calc R . . . .
C29 C 0.5584(12) 0.4065(4) 0.5515(8) 0.092(3) Uani 1 1 d D U . . .
C30 C 0.4412(10) 0.3970(4) 0.5791(7) 0.061(3) Uani 1 1 d D . . . .
C31 C 0.3749(10) 0.4357(4) 0.5866(8) 0.066(3) Uani 1 1 d . . . . .
H31 H 0.405080 0.465827 0.580162 0.079 Uiso 1 1 calc R . . . .
C32 C 0.2622(10) 0.4316(4) 0.6039(7) 0.053(3) Uani 1 1 d . . . . .
C33 C 0.1873(10) 0.4745(4) 0.6088(7) 0.054(3) Uani 1 1 d . . . . .
C34 C 0.0752(10) 0.4685(4) 0.6201(7) 0.058(3) Uani 1 1 d . . . . .
H34 H 0.046847 0.437820 0.623830 0.070 Uiso 1 1 calc R . . . .
C35 C -0.0006(10) 0.5080(4) 0.6263(7) 0.059(3) Uani 1 1 d . . . . .
C36 C -0.1168(13) 0.5018(5) 0.6359(9) 0.080(4) Uani 1 1 d . . . . .
H36 H -0.145944 0.471209 0.639871 0.096 Uiso 1 1 calc R . . . .
C37 C -0.1875(13) 0.5399(6) 0.6396(9) 0.088(4) Uani 1 1 d . . . . .
H37 H -0.264409 0.535486 0.646751 0.106 Uiso 1 1 calc R . . . .
C38 C -0.1437(15) 0.5861(6) 0.6326(9) 0.091(5) Uani 1 1 d . . . . .
H38 H -0.192074 0.612219 0.635350 0.110 Uiso 1 1 calc R . . . .
C39 C -0.0360(14) 0.5928(5) 0.6223(9) 0.081(4) Uani 1 1 d . . . . .
H39 H -0.009062 0.623602 0.617689 0.097 Uiso 1 1 calc R . . . .
C40 C 0.0410(12) 0.5536(4) 0.6179(7) 0.067(3) Uani 1 1 d . . . . .
C41 C 0.1570(12) 0.5596(4) 0.6065(9) 0.077(4) Uani 1 1 d . . . . .
H41 H 0.186734 0.590126 0.603561 0.092 Uiso 1 1 calc R . . . .
C42 C 0.2272(12) 0.5211(4) 0.5998(8) 0.069(3) Uani 1 1 d . . . . .
H42 H 0.302120 0.525873 0.589062 0.083 Uiso 1 1 calc R . . . .
C43 C 0.3557(10) 0.2742(4) 0.4537(8) 0.070(3) Uani 1 1 d . . . . .
H43 H 0.429463 0.282787 0.491154 0.084 Uiso 1 1 calc R . . . .
C44 C 0.3522(10) 0.2529(4) 0.3705(7) 0.063(3) Uani 1 1 d . . . . .
H44 H 0.422216 0.249079 0.351701 0.076 Uiso 1 1 calc R . . . .
C45 C 0.2462(10) 0.2379(4) 0.3172(7) 0.053(3) Uani 1 1 d . . . . .
C46 C 0.1460(9) 0.2456(4) 0.3464(7) 0.051(3) Uani 1 1 d . . . . .
H46 H 0.072527 0.235160 0.311111 0.061 Uiso 1 1 calc R . . . .
C47 C 0.1505(9) 0.2688(3) 0.4283(6) 0.045(2) Uani 1 1 d . . . . .
C48 C 0.0455(9) 0.2829(3) 0.4593(6) 0.044(2) Uani 1 1 d . . . . .
C49 C -0.0706(9) 0.2709(4) 0.4143(7) 0.055(3) Uani 1 1 d . . . . .
H49 H -0.084427 0.252026 0.362613 0.066 Uiso 1 1 calc R . . . .
C50 C -0.1668(10) 0.2869(4) 0.4457(8) 0.059(3) Uani 1 1 d . . . . .
C51 C -0.1422(9) 0.3150(4) 0.5201(7) 0.057(3) Uani 1 1 d . . . . .
H51 H -0.204013 0.327938 0.541368 0.068 Uiso 1 1 calc R . . . .
C52 C -0.0235(10) 0.3245(4) 0.5646(8) 0.058(3) Uani 1 1 d . . . . .
H52 H -0.009172 0.342547 0.617347 0.069 Uiso 1 1 calc R . . . .
C53 C 0.2409(12) 0.2137(5) 0.2252(8) 0.075(4) Uani 1 1 d . . . . .
H53A H 0.280940 0.233355 0.190565 0.113 Uiso 1 1 calc GR . . . .
H53B H 0.158895 0.209567 0.192501 0.113 Uiso 1 1 calc GR . . . .
H53C H 0.279522 0.183269 0.235506 0.113 Uiso 1 1 calc GR . . . .
C54 C -0.2920(11) 0.2736(5) 0.3987(9) 0.087(4) Uani 1 1 d . . . . .
H54A H -0.330152 0.299858 0.362497 0.131 Uiso 1 1 calc GR . . . .
H54B H -0.335205 0.265883 0.442970 0.131 Uiso 1 1 calc GR . . . .
H54C H -0.291249 0.246520 0.360517 0.131 Uiso 1 1 calc GR . . . .
F7A F 0.632(4) 0.435(2) 0.609(4) 0.17(2) Uani 0.20(2) 1 d D U P C 2
F8A F 0.617(4) 0.3671(11) 0.544(5) 0.144(19) Uani 0.20(2) 1 d D U P C 2
F9A F 0.537(4) 0.428(3) 0.470(3) 0.131(18) Uani 0.20(2) 1 d D U P C 2
F2A F 0.599(3) 0.2077(13) 0.629(4) 0.111(12) Uani 0.22(3) 1 d D U P A 2
F3A F 0.476(3) 0.1579(18) 0.552(2) 0.103(14) Uani 0.22(3) 1 d D U P A 2
F1A F 0.548(4) 0.1467(17) 0.694(3) 0.132(14) Uani 0.22(3) 1 d D U P A 2
F6A F 0.074(4) 0.4180(7) 0.853(4) 0.075(14) Uani 0.127(19) 1 d D U P B 2
F4A F 0.096(4) 0.354(2) 0.929(2) 0.090(15) Uani 0.127(19) 1 d D U P B 2
F5A F -0.011(2) 0.3553(19) 0.795(3) 0.074(13) Uani 0.127(19) 1 d D U P B 2

loop_
_atom_site_aniso_label
_atom_site_aniso_U_11
_atom_site_aniso_U_22
_atom_site_aniso_U_33
_atom_site_aniso_U_23
_atom_site_aniso_U_13
_atom_site_aniso_U_12
Dy01 0.0488(3) 0.0565(3) 0.0432(3) -0.0040(2) 0.00916(19) 0.0010(3)
F1 0.077(6) 0.114(11) 0.116(7) -0.021(6) 0.003(5) 0.025(6)
F2 0.093(9) 0.172(10) 0.136(11) 0.012(9) 0.052(8) 0.050(8)
F3 0.089(9) 0.119(7) 0.25(2) -0.103(10) 0.038(11) -0.003(7)
F4 0.150(10) 0.101(6) 0.144(12) -0.015(5) 0.093(10) -0.039(5)
F5 0.102(7) 0.210(15) 0.110(7) 0.039(7) 0.053(5) 0.072(9)
F6 0.098(7) 0.151(10) 0.127(7) -0.073(8) 0.060(6) -0.031(6)
F7 0.099(9) 0.102(6) 0.212(17) 0.037(6) 0.091(11) 0.004(5)
F8 0.079(6) 0.155(13) 0.168(10) 0.047(9) 0.032(6) -0.001(7)
F9 0.132(11) 0.165(12) 0.152(9) -0.012(9) 0.098(8) -0.018(10)
O1 0.057(5) 0.064(5) 0.062(5) -0.010(4) -0.002(4) 0.006(4)
O2 0.065(5) 0.050(4) 0.071(5) -0.004(4) 0.029(4) 0.002(4)
O3 0.063(5) 0.073(5) 0.045(4) -0.012(4) 0.021(4) -0.013(4)
O4 0.058(5) 0.075(5) 0.042(4) -0.015(4) 0.005(3) 0.005(4)
O5 0.065(5) 0.059(5) 0.065(5) -0.001(4) 0.013(4) 0.003(4)
O6 0.062(5) 0.053(4) 0.058(5) 0.000(3) 0.015(4) -0.006(4)
N1 0.043(5) 0.079(6) 0.041(5) -0.012(4) 0.013(4) 0.000(4)
N2 0.046(5) 0.057(5) 0.044(4) -0.006(4) 0.014(4) 0.000(4)
C1 0.064(6) 0.093(6) 0.098(6) -0.039(5) 0.018(4) 0.016(5)
C2 0.061(8) 0.064(7) 0.059(7) -0.005(6) 0.001(6) 0.011(6)
C3 0.060(8) 0.069(8) 0.076(9) -0.019(6) 0.002(7) 0.002(6)
C4 0.054(7) 0.068(7) 0.053(7) -0.005(5) 0.014(5) -0.004(6)
C5 0.083(9) 0.062(7) 0.055(7) 0.003(6) 0.013(6) 0.001(7)
C6 0.094(10) 0.055(7) 0.069(8) -0.003(6) 0.003(7) 0.009(7)
C7 0.068(8) 0.063(7) 0.073(8) -0.008(6) 0.011(7) -0.010(7)
C8 0.094(11) 0.080(9) 0.078(9) 0.013(7) 0.013(8) -0.006(8)
C9 0.097(12) 0.088(10) 0.102(12) 0.012(9) 0.016(10) -0.021(9)
C10 0.095(12) 0.085(10) 0.093(11) -0.008(8) 0.033(9) -0.026(9)
C11 0.070(9) 0.103(11) 0.098(11) 0.004(9) 0.018(8) -0.007(9)
C12 0.083(10) 0.071(8) 0.079(9) -0.007(7) 0.033(8) -0.013(7)
C13 0.062(9) 0.094(11) 0.135(14) 0.010(10) 0.015(9) -0.004(8)
C14 0.072(9) 0.068(7) 0.091(10) 0.006(7) 0.034(7) 0.007(7)
C15 0.054(5) 0.075(5) 0.078(5) -0.013(4) 0.032(4) -0.006(4)
C16 0.049(6) 0.057(6) 0.057(6) 0.000(5) 0.023(5) -0.007(5)
C17 0.058(7) 0.077(8) 0.068(8) -0.019(6) 0.018(6) -0.003(6)
C18 0.047(6) 0.069(7) 0.050(6) -0.004(5) 0.006(5) -0.009(5)
C19 0.055(7) 0.066(7) 0.059(7) -0.012(6) 0.014(6) -0.011(6)
C20 0.077(8) 0.077(8) 0.051(7) -0.011(6) 0.007(6) -0.015(7)
C21 0.065(7) 0.066(7) 0.052(6) -0.007(5) 0.019(6) -0.009(6)
C22 0.118(13) 0.099(10) 0.074(9) -0.030(8) 0.034(9) -0.042(9)
C23 0.093(12) 0.119(13) 0.093(11) -0.015(10) 0.010(10) -0.031(10)
C24 0.104(13) 0.086(10) 0.091(11) -0.023(9) 0.001(10) -0.010(9)
C25 0.069(9) 0.075(9) 0.130(14) -0.019(9) 0.009(9) -0.002(7)
C26 0.062(8) 0.067(8) 0.079(9) -0.001(7) -0.004(7) -0.005(6)
C27 0.039(7) 0.097(10) 0.103(11) -0.025(8) 0.014(7) 0.006(6)
C28 0.044(7) 0.089(9) 0.089(9) -0.030(7) 0.012(6) 0.001(6)
C29 0.074(6) 0.099(6) 0.120(8) 0.021(6) 0.053(6) 0.002(5)
C30 0.055(7) 0.075(8) 0.059(7) 0.004(6) 0.026(6) -0.001(6)
C31 0.057(7) 0.073(7) 0.075(8) 0.010(6) 0.029(6) 0.000(6)
C32 0.057(7) 0.064(7) 0.037(5) 0.003(5) 0.007(5) -0.004(5)
C33 0.054(7) 0.057(6) 0.049(6) 0.004(5) 0.011(5) 0.003(5)
C34 0.059(7) 0.059(6) 0.058(7) -0.001(5) 0.018(6) 0.000(6)
C35 0.056(7) 0.074(8) 0.048(6) 0.002(5) 0.014(5) 0.011(6)
C36 0.083(10) 0.078(9) 0.072(9) 0.000(7) 0.004(7) 0.002(8)
C37 0.084(10) 0.108(12) 0.085(10) 0.010(8) 0.042(9) 0.025(9)
C38 0.102(12) 0.100(11) 0.075(10) -0.005(8) 0.027(9) 0.046(10)
C39 0.099(11) 0.066(8) 0.075(9) 0.003(7) 0.018(8) 0.022(8)
C40 0.086(9) 0.066(7) 0.044(6) 0.003(5) 0.008(6) 0.013(7)
C41 0.088(10) 0.060(7) 0.080(9) 0.010(7) 0.016(8) -0.007(7)
C42 0.076(8) 0.066(7) 0.073(8) 0.008(6) 0.033(7) -0.002(7)
C43 0.043(6) 0.104(9) 0.062(7) -0.019(7) 0.010(6) -0.001(6)
C44 0.049(6) 0.097(9) 0.054(7) -0.008(6) 0.032(6) 0.009(6)
C45 0.056(7) 0.066(6) 0.037(5) -0.009(5) 0.013(5) 0.002(5)
C46 0.043(6) 0.067(7) 0.044(6) -0.009(5) 0.012(5) 0.007(5)
C47 0.044(6) 0.053(6) 0.040(5) 0.003(4) 0.013(4) 0.008(5)
C48 0.043(6) 0.055(6) 0.033(5) -0.001(4) 0.006(4) 0.002(5)
C49 0.050(6) 0.065(7) 0.052(6) -0.003(5) 0.018(5) -0.008(5)
C50 0.048(6) 0.068(7) 0.066(8) 0.002(6) 0.021(6) -0.002(6)
C51 0.045(6) 0.084(7) 0.046(6) -0.008(6) 0.020(5) 0.012(6)
C52 0.058(7) 0.065(7) 0.052(6) -0.007(5) 0.017(5) 0.008(5)
C53 0.084(9) 0.098(9) 0.044(6) -0.013(6) 0.017(6) 0.010(8)
C54 0.061(8) 0.121(12) 0.077(9) -0.021(9) 0.013(7) -0.012(8)
F7A 0.14(3) 0.20(3) 0.19(3) -0.04(3) 0.05(2) -0.06(3)
F8A 0.15(4) 0.121(13) 0.20(4) 0.045(17) 0.11(4) 0.042(19)
F9A 0.08(3) 0.19(4) 0.147(13) 0.07(2) 0.080(14) 0.05(3)
F2A 0.088(13) 0.114(17) 0.14(3) -0.074(15) 0.051(16) -0.008(13)
F3A 0.06(2) 0.14(3) 0.113(11) -0.066(16) 0.028(12) 0.000(17)
F1A 0.11(3) 0.16(2) 0.134(18) 0.010(19) 0.05(2) 0.06(2)
F6A 0.06(2) 0.076(5) 0.10(4) -0.015(6) 0.03(3) -0.005(7)
F4A 0.08(3) 0.11(3) 0.087(10) 0.002(16) 0.035(11) -0.01(3)
F5A 0.045(10) 0.10(3) 0.089(17) -0.04(2) 0.041(10) -0.001(11)

loop_
_atom_type_symbol
_atom_type_description
_atom_type_scat_dispersion_real
_atom_type_scat_dispersion_imag
_atom_type_scat_source
C C 0.0033 0.0016 'International Tables Vol C Tables 4.2.6.8 and 6.1.1.4'
H H 0.0000 0.0000 'International Tables Vol C Tables 4.2.6.8 and 6.1.1.4'
Dy Dy -0.1892 4.4098 'International Tables Vol C Tables 4.2.6.8 and 6.1.1.4'
F F 0.0171 0.0103 'International Tables Vol C Tables 4.2.6.8 and 6.1.1.4'
N N 0.0061 0.0033 'International Tables Vol C Tables 4.2.6.8 and 6.1.1.4'
O O 0.0106 0.0060 'International Tables Vol C Tables 4.2.6.8 and 6.1.1.4'

loop_
_geom_angle_atom_site_label_1
_geom_angle_atom_site_label_2
_geom_angle_atom_site_label_3
_geom_angle
_geom_angle_site_symmetry_1
_geom_angle_site_symmetry_3
_geom_angle_publ_flag
O1 Dy01 O3 121.5(3) . . ?
O1 Dy01 N1 75.8(3) . . ?
O1 Dy01 N2 124.1(3) . . ?
O2 Dy01 O1 71.8(3) . . ?
O2 Dy01 O3 73.1(2) . . ?
O2 Dy01 N1 86.0(3) . . ?
O2 Dy01 N2 68.9(3) . . ?
O3 Dy01 N1 144.8(3) . . ?
O3 Dy01 N2 82.4(3) . . ?
O4 Dy01 O1 80.1(3) . . ?
O4 Dy01 O2 111.9(3) . . ?
O4 Dy01 O3 71.6(3) . . ?
O4 Dy01 N1 143.5(3) . . ?
O4 Dy01 N2 151.8(3) . . ?
O5 Dy01 O1 83.1(3) . . ?
O5 Dy01 O2 151.5(2) . . ?
O5 Dy01 O3 133.7(3) . . ?
O5 Dy01 O4 75.8(3) . . ?
O5 Dy01 N1 74.5(3) . . ?
O5 Dy01 N2 117.8(3) . . ?
O6 Dy01 O1 154.6(3) . . ?
O6 Dy01 O2 133.6(3) . . ?
O6 Dy01 O3 73.9(3) . . ?
O6 Dy01 O4 87.2(3) . . ?
O6 Dy01 O5 72.4(3) . . ?
O6 Dy01 N1 103.4(3) . . ?
O6 Dy01 N2 75.2(3) . . ?
N2 Dy01 N1 63.5(3) . . ?
C2 O1 Dy01 131.8(7) . . ?
C4 O2 Dy01 139.0(7) . . ?
C16 O3 Dy01 128.9(6) . . ?
C18 O4 Dy01 133.8(7) . . ?
C30 O5 Dy01 132.0(7) . . ?
C32 O6 Dy01 138.5(7) . . ?
C43 N1 Dy01 119.8(7) . . ?
C43 N1 C47 119.1(9) . . ?
C47 N1 Dy01 120.5(6) . . ?
C48 N2 Dy01 120.5(6) . . ?
C52 N2 Dy01 121.2(7) . . ?
C52 N2 C48 116.6(9) . . ?
F1 C1 C2 111.9(9) . . ?
F2 C1 F1 100.2(10) . . ?
F2 C1 C2 116.4(10) . . ?
F3 C1 F1 104.1(11) . . ?
F3 C1 F2 105.6(11) . . ?
F3 C1 C2 116.7(11) . . ?
F2A C1 C2 115.4(16) . . ?
F2A C1 F3A 105.1(16) . . ?
F2A C1 F1A 106.7(17) . . ?
F3A C1 C2 110.6(15) . . ?
F1A C1 C2 112.8(15) . . ?
F1A C1 F3A 105.6(17) . . ?
O1 C2 C1 114.5(10) . . ?
O1 C2 C3 130.5(12) . . ?
C3 C2 C1 115.0(10) . . ?
C2 C3 H3 119.5 . . ?
C2 C3 C4 121.0(11) . . ?
C4 C3 H3 119.5 . . ?
O2 C4 C3 121.3(11) . . ?
O2 C4 C5 119.9(11) . . ?
C5 C4 C3 118.8(11) . . ?
C6 C5 C4 126.0(13) . . ?
C6 C5 C14 117.9(13) . . ?
C14 C5 C4 116.0(11) . . ?
C5 C6 H6 118.3 . . ?
C5 C6 C7 123.4(13) . . ?
C7 C6 H6 118.3 . . ?
C6 C7 C12 118.2(12) . . ?
C8 C7 C6 123.7(13) . . ?
C8 C7 C12 117.8(12) . . ?
C7 C8 H8 118.6 . . ?
C9 C8 C7 122.9(15) . . ?
C9 C8 H8 118.6 . . ?
C8 C9 H9 120.5 . . ?
C8 C9 C10 119.0(14) . . ?
C10 C9 H9 120.5 . . ?
C9 C10 H10 120.4 . . ?
C11 C10 C9 119.2(14) . . ?
C11 C10 H10 120.4 . . ?
C10 C11 H11 118.1 . . ?
C10 C11 C12 123.7(15) . . ?
C12 C11 H11 118.1 . . ?
C11 C12 C7 117.3(13) . . ?
C11 C12 C13 124.0(14) . . ?
C13 C12 C7 118.7(12) . . ?
C12 C13 H13 120.1 . . ?
C14 C13 C12 119.7(14) . . ?
C14 C13 H13 120.1 . . ?
C5 C14 H14 119.1 . . ?
C13 C14 C5 121.8(13) . . ?
C13 C14 H14 119.1 . . ?
F4 C15 F5 106.0(10) . . ?
F4 C15 F6 105.7(9) . . ?
F4 C15 C16 112.5(9) . . ?
F5 C15 C16 111.7(9) . . ?
F6 C15 F5 106.0(9) . . ?
F6 C15 C16 114.4(9) . . ?
F6A C15 C16 110.7(18) . . ?
F6A C15 F4A 109.1(19) . . ?
F6A C15 F5A 108.6(19) . . ?
F4A C15 C16 109.7(18) . . ?
F5A C15 C16 111.0(17) . . ?
F5A C15 F4A 107.7(19) . . ?
O3 C16 C15 111.4(8) . . ?
O3 C16 C17 130.5(10) . . ?
C17 C16 C15 118.2(9) . . ?
C16 C17 H17 119.0 . . ?
C16 C17 C18 122.0(11) . . ?
C18 C17 H17 119.0 . . ?
O4 C18 C17 122.2(10) . . ?
O4 C18 C19 116.8(10) . . ?
C17 C18 C19 121.0(10) . . ?
C20 C19 C18 123.0(11) . . ?
C20 C19 C28 120.9(11) . . ?
C28 C19 C18 116.0(10) . . ?
C19 C20 H20 119.7 . . ?
C19 C20 C21 120.6(12) . . ?
C21 C20 H20 119.7 . . ?
C20 C21 C22 123.4(12) . . ?
C26 C21 C20 119.8(11) . . ?
C26 C21 C22 116.8(12) . . ?
C21 C22 H22 119.5 . . ?
C23 C22 C21 121.0(15) . . ?
C23 C22 H22 119.5 . . ?
C22 C23 H23 119.7 . . ?
C22 C23 C24 120.5(16) . . ?
C24 C23 H23 119.7 . . ?
C23 C24 H24 120.3 . . ?
C25 C24 C23 119.4(16) . . ?
C25 C24 H24 120.3 . . ?
C24 C25 H25 118.4 . . ?
C24 C25 C26 123.1(16) . . ?
C26 C25 H25 118.4 . . ?
C21 C26 C25 119.2(13) . . ?
C21 C26 C27 119.0(11) . . ?
C27 C26 C25 121.7(13) . . ?
C26 C27 H27 120.7 . . ?
C28 C27 C26 118.7(11) . . ?
C28 C27 H27 120.7 . . ?
C19 C28 C27 120.7(12) . . ?
C19 C28 H28 119.6 . . ?
C27 C28 H28 119.6 . . ?
F7 C29 F8 104.3(11) . . ?
F7 C29 F9 106.2(10) . . ?
F7 C29 C30 116.2(10) . . ?
F8 C29 C30 110.9(10) . . ?
F9 C29 F8 104.3(11) . . ?
F9 C29 C30 113.9(10) . . ?
F7A C29 C30 112.7(19) . . ?
F7A C29 F9A 106(2) . . ?
F8A C29 C30 112.8(18) . . ?
F8A C29 F7A 108(2) . . ?
F8A C29 F9A 105.7(19) . . ?
F9A C29 C30 111.4(17) . . ?
O5 C30 C29 112.6(9) . . ?
O5 C30 C31 131.3(11) . . ?
C31 C30 C29 116.0(9) . . ?
C30 C31 H31 119.2 . . ?
C30 C31 C32 121.6(11) . . ?
C32 C31 H31 119.2 . . ?
O6 C32 C31 122.9(11) . . ?
O6 C32 C33 115.7(9) . . ?
C31 C32 C33 121.4(10) . . ?
C34 C33 C32 119.2(10) . . ?
C34 C33 C42 118.2(10) . . ?
C42 C33 C32 122.5(10) . . ?
C33 C34 H34 118.9 . . ?
C33 C34 C35 122.1(11) . . ?
C35 C34 H34 118.9 . . ?
C36 C35 C34 122.1(12) . . ?
C40 C35 C34 118.6(11) . . ?
C40 C35 C36 119.3(11) . . ?
C35 C36 H36 119.7 . . ?
C37 C36 C35 120.7(13) . . ?
C37 C36 H36 119.7 . . ?
C36 C37 H37 120.2 . . ?
C36 C37 C38 119.6(14) . . ?
C38 C37 H37 120.2 . . ?
C37 C38 H38 119.6 . . ?
C39 C38 C37 120.9(13) . . ?
C39 C38 H38 119.6 . . ?
C38 C39 H39 119.4 . . ?
C38 C39 C40 121.3(14) . . ?
C40 C39 H39 119.4 . . ?
C35 C40 C39 118.3(13) . . ?
C35 C40 C41 119.1(11) . . ?
C41 C40 C39 122.7(13) . . ?
C40 C41 H41 119.5 . . ?
C42 C41 C40 121.1(12) . . ?
C42 C41 H41 119.5 . . ?
C33 C42 H42 119.6 . . ?
C41 C42 C33 120.8(12) . . ?
C41 C42 H42 119.6 . . ?
N1 C43 H43 118.7 . . ?
N1 C43 C44 122.5(11) . . ?
C44 C43 H43 118.7 . . ?
C43 C44 H44 120.2 . . ?
C45 C44 C43 119.6(10) . . ?
C45 C44 H44 120.2 . . ?
C44 C45 C46 117.9(9) . . ?
C44 C45 C53 120.3(10) . . ?
C46 C45 C53 121.7(10) . . ?
C45 C46 H46 119.2 . . ?
C45 C46 C47 121.6(10) . . ?
C47 C46 H46 119.2 . . ?
N1 C47 C46 119.1(9) . . ?
N1 C47 C48 116.2(8) . . ?
C46 C47 C48 124.6(9) . . ?
N2 C48 C47 115.4(8) . . ?
N2 C48 C49 121.0(9) . . ?
C49 C48 C47 123.6(9) . . ?
C48 C49 H49 119.7 . . ?
C48 C49 C50 120.7(10) . . ?
C50 C49 H49 119.7 . . ?
C49 C50 C54 121.2(11) . . ?
C51 C50 C49 117.4(10) . . ?
C51 C50 C54 121.4(11) . . ?
C50 C51 H51 120.2 . . ?
C50 C51 C52 119.5(10) . . ?
C52 C51 H51 120.2 . . ?
N2 C52 C51 124.7(10) . . ?
N2 C52 H52 117.7 . . ?
C51 C52 H52 117.7 . . ?
C45 C53 H53A 109.5 . . ?
C45 C53 H53B 109.5 . . ?
C45 C53 H53C 109.5 . . ?
H53A C53 H53B 109.5 . . ?
H53A C53 H53C 109.5 . . ?
H53B C53 H53C 109.5 . . ?
C50 C54 H54A 109.5 . . ?
C50 C54 H54B 109.5 . . ?
C50 C54 H54C 109.5 . . ?
H54A C54 H54B 109.5 . . ?
H54A C54 H54C 109.5 . . ?
H54B C54 H54C 109.5 . . ?

loop_
_geom_bond_atom_site_label_1
_geom_bond_atom_site_label_2
_geom_bond_distance
_geom_bond_site_symmetry_2
_geom_bond_publ_flag
Dy01 O1 2.351(7) . ?
Dy01 O2 2.344(7) . ?
Dy01 O3 2.352(7) . ?
Dy01 O4 2.335(7) . ?
Dy01 O5 2.332(8) . ?
Dy01 O6 2.319(7) . ?
Dy01 N1 2.536(8) . ?
Dy01 N2 2.518(8) . ?
F1 C1 1.367(12) . ?
F2 C1 1.356(12) . ?
F3 C1 1.313(12) . ?
F4 C15 1.303(11) . ?
F5 C15 1.313(11) . ?
F6 C15 1.303(10) . ?
F7 C29 1.316(12) . ?
F8 C29 1.349(12) . ?
F9 C29 1.326(12) . ?
O1 C2 1.247(12) . ?
O2 C4 1.255(12) . ?
O3 C16 1.261(11) . ?
O4 C18 1.246(12) . ?
O5 C30 1.259(12) . ?
O6 C32 1.268(12) . ?
N1 C43 1.314(13) . ?
N1 C47 1.363(12) . ?
N2 C48 1.382(11) . ?
N2 C52 1.305(13) . ?
C1 C2 1.496(17) . ?
C1 F2A 1.327(17) . ?
C1 F3A 1.349(16) . ?
C1 F1A 1.338(16) . ?
C2 C3 1.378(16) . ?
C3 H3 0.9300 . ?
C3 C4 1.463(16) . ?
C4 C5 1.455(17) . ?
C5 C6 1.370(16) . ?
C5 C14 1.407(18) . ?
C6 H6 0.9300 . ?
C6 C7 1.409(17) . ?
C7 C8 1.390(17) . ?
C7 C12 1.430(18) . ?
C8 H8 0.9300 . ?
C8 C9 1.342(18) . ?
C9 H9 0.9300 . ?
C9 C10 1.41(2) . ?
C10 H10 0.9300 . ?
C10 C11 1.34(2) . ?
C11 H11 0.9300 . ?
C11 C12 1.377(18) . ?
C12 C13 1.428(18) . ?
C13 H13 0.9300 . ?
C13 C14 1.391(18) . ?
C14 H14 0.9300 . ?
C15 C16 1.543(14) . ?
C15 F6A 1.290(17) . ?
C15 F4A 1.303(17) . ?
C15 F5A 1.296(17) . ?
C16 C17 1.344(15) . ?
C17 H17 0.9300 . ?
C17 C18 1.424(15) . ?
C18 C19 1.525(15) . ?
C19 C20 1.346(15) . ?
C19 C28 1.388(15) . ?
C20 H20 0.9300 . ?
C20 C21 1.408(16) . ?
C21 C22 1.421(16) . ?
C21 C26 1.407(16) . ?
C22 H22 0.9300 . ?
C22 C23 1.394(19) . ?
C23 H23 0.9300 . ?
C23 C24 1.39(2) . ?
C24 H24 0.9300 . ?
C24 C25 1.309(19) . ?
C25 H25 0.9300 . ?
C25 C26 1.430(17) . ?
C26 C27 1.423(17) . ?
C27 H27 0.9300 . ?
C27 C28 1.399(16) . ?
C28 H28 0.9300 . ?
C29 C30 1.540(16) . ?
C29 F7A 1.321(17) . ?
C29 F8A 1.320(17) . ?
C29 F9A 1.341(16) . ?
C30 C31 1.353(15) . ?
C31 H31 0.9300 . ?
C31 C32 1.397(15) . ?
C32 C33 1.496(15) . ?
C33 C34 1.360(14) . ?
C33 C42 1.407(15) . ?
C34 H34 0.9300 . ?
C34 C35 1.431(15) . ?
C35 C36 1.398(17) . ?
C35 C40 1.387(16) . ?
C36 H36 0.9300 . ?
C36 C37 1.357(18) . ?
C37 H37 0.9300 . ?
C37 C38 1.41(2) . ?
C38 H38 0.9300 . ?
C38 C39 1.306(19) . ?
C39 H39 0.9300 . ?
C39 C40 1.428(16) . ?
C40 C41 1.404(17) . ?
C41 H41 0.9300 . ?
C41 C42 1.371(16) . ?
C42 H42 0.9300 . ?
C43 H43 0.9300 . ?
C43 C44 1.395(14) . ?
C44 H44 0.9300 . ?
C44 C45 1.356(14) . ?
C45 C46 1.360(14) . ?
C45 C53 1.544(14) . ?
C46 H46 0.9300 . ?
C46 C47 1.397(13) . ?
C47 C48 1.464(13) . ?
C48 C49 1.386(14) . ?
C49 H49 0.9300 . ?
C49 C50 1.390(14) . ?
C50 C51 1.354(15) . ?
C50 C54 1.491(16) . ?
C51 H51 0.9300 . ?
C51 C52 1.393(15) . ?
C52 H52 0.9300 . ?
C53 H53A 0.9600 . ?
C53 H53B 0.9600 . ?
C53 H53C 0.9600 . ?
C54 H54A 0.9600 . ?
C54 H54B 0.9600 . ?
C54 H54C 0.9600 . ?

loop_
_geom_torsion_atom_site_label_1
_geom_torsion_atom_site_label_2
_geom_torsion_atom_site_label_3
_geom_torsion_atom_site_label_4
_geom_torsion
_geom_torsion_site_symmetry_1
_geom_torsion_site_symmetry_2
_geom_torsion_site_symmetry_3
_geom_torsion_site_symmetry_4
_geom_torsion_publ_flag
Dy01 O1 C2 C1 156.6(7) . . . . ?
Dy01 O1 C2 C3 -20.6(18) . . . . ?
Dy01 O2 C4 C3 12.8(19) . . . . ?
Dy01 O2 C4 C5 -164.6(8) . . . . ?
Dy01 O3 C16 C15 160.1(6) . . . . ?
Dy01 O3 C16 C17 -20.6(17) . . . . ?
Dy01 O4 C18 C17 31.2(17) . . . . ?
Dy01 O4 C18 C19 -151.9(8) . . . . ?
Dy01 O5 C30 C29 174.5(6) . . . . ?
Dy01 O5 C30 C31 -6.8(19) . . . . ?
Dy01 O6 C32 C31 7.8(17) . . . . ?
Dy01 O6 C32 C33 -170.7(7) . . . . ?
Dy01 N1 C43 C44 173.3(9) . . . . ?
Dy01 N1 C47 C46 -170.5(7) . . . . ?
Dy01 N1 C47 C48 14.0(12) . . . . ?
Dy01 N2 C48 C47 -17.2(11) . . . . ?
Dy01 N2 C48 C49 163.5(7) . . . . ?
Dy01 N2 C52 C51 -165.8(8) . . . . ?
F1 C1 C2 O1 72.1(13) . . . . ?
F1 C1 C2 C3 -110.2(13) . . . . ?
F2 C1 C2 O1 -42.2(16) . . . . ?
F2 C1 C2 C3 135.5(14) . . . . ?
F3 C1 C2 O1 -168.1(15) . . . . ?
F3 C1 C2 C3 9.6(17) . . . . ?
F4 C15 C16 O3 55.6(12) . . . . ?
F4 C15 C16 C17 -123.9(12) . . . . ?
F5 C15 C16 O3 -63.5(13) . . . . ?
F5 C15 C16 C17 117.1(13) . . . . ?
F6 C15 C16 O3 176.1(11) . . . . ?
F6 C15 C16 C17 -3.4(15) . . . . ?
F7 C29 C30 O5 179.1(13) . . . . ?
F7 C29 C30 C31 0.2(16) . . . . ?
F8 C29 C30 O5 -62.2(14) . . . . ?
F8 C29 C30 C31 118.9(13) . . . . ?
F9 C29 C30 O5 55.2(15) . . . . ?
F9 C29 C30 C31 -123.8(14) . . . . ?
O1 C2 C3 C4 2(2) . . . . ?
O2 C4 C5 C6 -150.1(12) . . . . ?
O2 C4 C5 C14 27.0(17) . . . . ?
O3 C16 C17 C18 -2(2) . . . . ?
O4 C18 C19 C20 -175.0(11) . . . . ?
O4 C18 C19 C28 9.4(16) . . . . ?
O5 C30 C31 C32 -4(2) . . . . ?
O6 C32 C33 C34 -5.6(15) . . . . ?
O6 C32 C33 C42 176.1(10) . . . . ?
N1 C43 C44 C45 -3.5(19) . . . . ?
N1 C47 C48 N2 2.0(13) . . . . ?
N1 C47 C48 C49 -178.7(9) . . . . ?
N2 C48 C49 C50 1.5(15) . . . . ?
C1 C2 C3 C4 -175.7(10) . . . . ?
C2 C3 C4 O2 3.3(18) . . . . ?
C2 C3 C4 C5 -179.3(11) . . . . ?
C3 C4 C5 C6 32.4(18) . . . . ?
C3 C4 C5 C14 -150.5(12) . . . . ?
C4 C5 C6 C7 178.1(12) . . . . ?
C4 C5 C14 C13 177.7(13) . . . . ?
C5 C6 C7 C8 177.7(13) . . . . ?
C5 C6 C7 C12 4(2) . . . . ?
C6 C5 C14 C13 -5(2) . . . . ?
C6 C7 C8 C9 -175.2(14) . . . . ?
C6 C7 C12 C11 174.9(12) . . . . ?
C6 C7 C12 C13 -4.7(19) . . . . ?
C7 C8 C9 C10 2(2) . . . . ?
C7 C12 C13 C14 1(2) . . . . ?
C8 C7 C12 C11 0.6(19) . . . . ?
C8 C7 C12 C13 -179.0(13) . . . . ?
C8 C9 C10 C11 -2(2) . . . . ?
C9 C10 C11 C12 2(2) . . . . ?
C10 C11 C12 C7 -1(2) . . . . ?
C10 C11 C12 C13 178.7(15) . . . . ?
C11 C12 C13 C14 -178.5(14) . . . . ?
C12 C7 C8 C9 -1(2) . . . . ?
C12 C13 C14 C5 4(2) . . . . ?
C14 C5 C6 C7 1.0(19) . . . . ?
C15 C16 C17 C18 177.3(10) . . . . ?
C16 C17 C18 O4 -2.0(19) . . . . ?
C16 C17 C18 C19 -178.8(11) . . . . ?
C17 C18 C19 C20 2.0(18) . . . . ?
C17 C18 C19 C28 -173.7(11) . . . . ?
C18 C19 C20 C21 -178.5(11) . . . . ?
C18 C19 C28 C27 -179.3(12) . . . . ?
C19 C20 C21 C22 -179.0(12) . . . . ?
C19 C20 C21 C26 0.4(18) . . . . ?
C20 C19 C28 C27 5(2) . . . . ?
C20 C21 C22 C23 177.3(14) . . . . ?
C20 C21 C26 C25 -176.6(12) . . . . ?
C20 C21 C26 C27 0.3(18) . . . . ?
C21 C22 C23 C24 1(2) . . . . ?
C21 C26 C27 C28 2(2) . . . . ?
C22 C21 C26 C25 2.8(18) . . . . ?
C22 C21 C26 C27 179.7(12) . . . . ?
C22 C23 C24 C25 -1(3) . . . . ?
C23 C24 C25 C26 1(3) . . . . ?
C24 C25 C26 C21 -3(2) . . . . ?
C24 C25 C26 C27 -179.4(15) . . . . ?
C25 C26 C27 C28 178.4(13) . . . . ?
C26 C21 C22 C23 -2(2) . . . . ?
C26 C27 C28 C19 -4(2) . . . . ?
C28 C19 C20 C21 -3.0(19) . . . . ?
C29 C30 C31 C32 174.6(10) . . . . ?
C30 C31 C32 O6 3.9(18) . . . . ?
C30 C31 C32 C33 -177.7(10) . . . . ?
C31 C32 C33 C34 175.9(10) . . . . ?
C31 C32 C33 C42 -2.4(16) . . . . ?
C32 C33 C34 C35 179.3(10) . . . . ?
C32 C33 C42 C41 -178.6(11) . . . . ?
C33 C34 C35 C36 178.6(11) . . . . ?
C33 C34 C35 C40 1.9(17) . . . . ?
C34 C33 C42 C41 3.1(18) . . . . ?
C34 C35 C36 C37 -178.5(12) . . . . ?
C34 C35 C40 C39 178.7(11) . . . . ?
C34 C35 C40 C41 -2.0(16) . . . . ?
C35 C36 C37 C38 1(2) . . . . ?
C35 C40 C41 C42 2.8(18) . . . . ?
C36 C35 C40 C39 1.9(17) . . . . ?
C36 C35 C40 C41 -178.8(11) . . . . ?
C36 C37 C38 C39 0(2) . . . . ?
C37 C38 C39 C40 0(2) . . . . ?
C38 C39 C40 C35 -1.0(19) . . . . ?
C38 C39 C40 C41 179.8(13) . . . . ?
C39 C40 C41 C42 -177.9(12) . . . . ?
C40 C35 C36 C37 -1.8(19) . . . . ?
C40 C41 C42 C33 -3.4(19) . . . . ?
C42 C33 C34 C35 -2.4(17) . . . . ?
C43 N1 C47 C46 0.6(15) . . . . ?
C43 N1 C47 C48 -174.9(10) . . . . ?
C43 C44 C45 C46 1.9(18) . . . . ?
C43 C44 C45 C53 -179.4(11) . . . . ?
C44 C45 C46 C47 0.8(16) . . . . ?
C45 C46 C47 N1 -2.1(15) . . . . ?
C45 C46 C47 C48 173.0(10) . . . . ?
C46 C47 C48 N2 -173.3(9) . . . . ?
C46 C47 C48 C49 6.0(16) . . . . ?
C47 N1 C43 C44 2.2(18) . . . . ?
C47 C48 C49 C50 -177.7(10) . . . . ?
C48 N2 C52 C51 -0.5(16) . . . . ?
C48 C49 C50 C51 1.3(16) . . . . ?
C48 C49 C50 C54 -179.0(11) . . . . ?
C49 C50 C51 C52 -3.6(17) . . . . ?
C50 C51 C52 N2 3.4(18) . . . . ?
C52 N2 C48 C47 177.4(9) . . . . ?
C52 N2 C48 C49 -1.9(14) . . . . ?
C53 C45 C46 C47 -177.9(10) . . . . ?
C54 C50 C51 C52 176.7(11) . . . . ?
F7A C29 C30 O5 -122(4) . . . . ?
F7A C29 C30 C31 59(4) . . . . ?
F8A C29 C30 O5 0(4) . . . . ?
F8A C29 C30 C31 -179(4) . . . . ?
F9A C29 C30 O5 119(4) . . . . ?
F9A C29 C30 C31 -60(4) . . . . ?
F2A C1 C2 O1 -1(3) . . . . ?
F2A C1 C2 C3 177(3) . . . . ?
F3A C1 C2 O1 -120(3) . . . . ?
F3A C1 C2 C3 57(3) . . . . ?
F1A C1 C2 O1 122(3) . . . . ?
F1A C1 C2 C3 -61(3) . . . . ?
F6A C15 C16 O3 -129(3) . . . . ?
F6A C15 C16 C17 51(3) . . . . ?
F4A C15 C16 O3 111(3) . . . . ?
F4A C15 C16 C17 -69(3) . . . . ?
F5A C15 C16 O3 -8(3) . . . . ?
F5A C15 C16 C17 172(3) . . . . ?
